data_7238707
loop_
_publ_author_name
'Reddy, G. Rajeshwar'
'Reddy, T. Ram'
'Joseph, Suju C.'
'Reddy, K. Sateesh'
'Meda, Chandana Lakshmi T.'
'Kandale, Ajit'
'Rambabu, D.'
'Krishna, G. Rama'
'Reddy, C. Malla'
'Parsa, Kishore V. L.'
'Kumar, K. Shiva'
'Pal, Manojit'

_publ_section_title
;
 Yb(OTf)3 mediated MCR: a new and regioselective approach towards
 polysubstituted pyrroles of pharmacological interest
;
_journal_issue 24
_journal_name_full 'RSC Advances'
_journal_page_first 9142
_journal_paper_doi 10.1039/c2ra21343e
_journal_volume 2
_journal_year 2012
_chemical_formula_sum 'C20 H17 Cl2 N O'
_chemical_formula_weight 357.07
_space_group_IT_number 14
_space_group_name_Hall '-P 2ybc'
_space_group_name_H-M_alt 'P 1 21/c 1'
_symmetry_cell_setting monoclinic
_symmetry_space_group_name_H-M 'P 1 21/c 1'
_atom_sites_solution_hydrogens geom
_atom_sites_solution_primary direct
_atom_sites_solution_secondary difmap
_audit_creation_method SHELXL-97
_cell_angle_alpha 90.00
_cell_angle_beta 104.154(4)
_cell_angle_gamma 90.00
_cell_formula_units_Z 4
_cell_length_a 12.536(2)
_cell_length_b 7.7673(11)
_cell_length_c 18.601(3)
_cell_measurement_reflns_used 6399
_cell_measurement_temperature 273(2)
_cell_measurement_theta_max 28.25
_cell_measurement_theta_min 2.58
_cell_volume 1756.2(5)
_computing_structure_refinement 'SHELXL-97 (Sheldrick, 2008)'
_computing_structure_solution 'SHELXS-97 (Sheldrick, 2008)'
_diffrn_ambient_temperature 273(2)
_diffrn_measured_fraction_theta_full 0.997
_diffrn_measured_fraction_theta_max 0.997
_diffrn_radiation_monochromator graphite
_diffrn_radiation_source 'fine-focus sealed tube'
_diffrn_radiation_type MoK\a
_diffrn_radiation_wavelength 0.71073
_diffrn_reflns_av_R_equivalents 0.0643
_diffrn_reflns_av_sigmaI/netI 0.0622
_diffrn_reflns_limit_h_max 16
_diffrn_reflns_limit_h_min -16
_diffrn_reflns_limit_k_max 5
_diffrn_reflns_limit_k_min -10
_diffrn_reflns_limit_l_max 24
_diffrn_reflns_limit_l_min -24
_diffrn_reflns_number 18148
_diffrn_reflns_theta_full 28.28
_diffrn_reflns_theta_max 28.28
_diffrn_reflns_theta_min 1.68
_exptl_absorpt_coefficient_mu 0.376
_exptl_absorpt_correction_T_max 0.999
_exptl_absorpt_correction_T_min 0.998
_exptl_absorpt_correction_type multi-scan
_exptl_absorpt_process_details 'Multiscan absorption correction'
_exptl_crystal_colour translucent
_exptl_crystal_density_diffrn 1.355
_exptl_crystal_density_method 'not measured'
_exptl_crystal_description plate
_exptl_crystal_F_000 744
_exptl_crystal_size_max 0.01
_exptl_crystal_size_mid 0.006
_exptl_crystal_size_min 0.004
_refine_diff_density_max 0.237
_refine_diff_density_min -0.234
_refine_diff_density_rms 0.046
_refine_ls_extinction_coef 0.0030(10)
_refine_ls_extinction_expression Fc^*^=kFc[1+0.001xFc^2^\l^3^/sin(2\q)]^-1/4^
_refine_ls_extinction_method SHELXL
_refine_ls_goodness_of_fit_ref 1.015
_refine_ls_hydrogen_treatment constr
_refine_ls_matrix_type full
_refine_ls_number_parameters 220
_refine_ls_number_reflns 4357
_refine_ls_number_restraints 0
_refine_ls_restrained_S_all 1.015
_refine_ls_R_factor_all 0.1043
_refine_ls_R_factor_gt 0.0474
_refine_ls_shift/su_max 0.009
_refine_ls_shift/su_mean 0.000
_refine_ls_structure_factor_coef Fsqd
_refine_ls_weighting_details 'calc w=1/[\s^2^(Fo^2^)+(0.0472P)^2^+0.5829P] where P=(Fo^2^+2Fc^2^)/3'
_refine_ls_weighting_scheme calc
_refine_ls_wR_factor_gt 0.1094
_refine_ls_wR_factor_ref 0.1360
_reflns_number_gt 2443
_reflns_number_total 4357
_reflns_threshold_expression >2sigma(I)
_cod_data_source_file c2ra21343e.txt
_cod_data_source_block cctd_1_019_a
_cod_depositor_comments
;
The following automatic conversions were performed:

data item '_symmetry_cell_setting' value 'Monoclinic' was changed to
'monoclinic' in accordance with the
/home/saulius/struct/COD-crude-data/automatic-downloads/DataCite-retrospective/RSC/depositions/lib/dictionaries/cif_core.dic
dictionary named 'cif_core.dic' version 2.4.2 last updated on
2011-04-26.

Automatic conversion script
Id: cif_fix_values 6909 2019-04-08 15:41:33Z antanas 
;
_cod_original_sg_symbol_H-M 'P2(1)/c '
_cod_database_code 7238707

loop_
_symmetry_equiv_pos_as_xyz
'x, y, z'
'-x, y+1/2, -z+1/2'
'-x, -y, -z'
'x, -y-1/2, z-1/2'

loop_
_atom_site_label
_atom_site_type_symbol
_atom_site_fract_x
_atom_site_fract_y
_atom_site_fract_z
_atom_site_U_iso_or_equiv
_atom_site_adp_type
_atom_site_occupancy
_atom_site_symmetry_multiplicity
_atom_site_calc_flag
_atom_site_refinement_flags
C15 C 0.36759(18) 0.1967(3) 0.11518(13) 0.0415(6) Uani 1 1 d .
C20 C 0.44692(18) 0.0830(3) 0.15436(13) 0.0421(6) Uani 1 1 d .
C19 C 0.44690(19) 0.0228(3) 0.22446(13) 0.0467(6) Uani 1 1 d .
H19 H 0.5009 -0.0529 0.2493 0.056 Uiso 1 1 calc R
C18 C 0.3645(2) 0.0785(3) 0.25646(14) 0.0469(6) Uani 1 1 d .
C17 C 0.2854(2) 0.1928(3) 0.22032(14) 0.0513(6) Uani 1 1 d .
H17 H 0.2309 0.2305 0.2427 0.062 Uiso 1 1 calc R
C16 C 0.2877(2) 0.2508(3) 0.15051(14) 0.0490(6) Uani 1 1 d .
H16 H 0.2342 0.3284 0.1264 0.059 Uiso 1 1 calc R
C14 C 0.3703(2) 0.2529(3) 0.03777(14) 0.0527(7) Uani 1 1 d .
H14A H 0.4380 0.3159 0.0405 0.063 Uiso 1 1 calc R
H14B H 0.3719 0.1510 0.0079 0.063 Uiso 1 1 calc R
C10 C 0.1855(2) 0.2961(3) -0.04843(13) 0.0462(6) Uani 1 1 d .
H10 H 0.1714 0.1803 -0.0595 0.055 Uiso 1 1 calc R
C7 C 0.11816(19) 0.4290(3) -0.07773(12) 0.0392(5) Uani 1 1 d .
C8 C 0.17307(19) 0.5833(3) -0.04531(13) 0.0400(5) Uani 1 1 d .
C9 C 0.2718(2) 0.5350(3) 0.00230(13) 0.0435(6) Uani 1 1 d .
C1 C 0.01561(19) 0.4096(3) -0.13721(13) 0.0420(6) Uani 1 1 d .
C2 C -0.0676(2) 0.3003(4) -0.12832(16) 0.0574(7) Uani 1 1 d .
H2 H -0.0600 0.2405 -0.0840 0.069 Uiso 1 1 calc R
C3 C -0.1621(2) 0.2792(4) -0.1848(2) 0.0759(10) Uani 1 1 d .
H3 H -0.2168 0.2040 -0.1784 0.091 Uiso 1 1 calc R
C12 C 0.1335(2) 0.7611(3) -0.05360(14) 0.0520(6) Uani 1 1 d .
C4 C -0.1752(3) 0.3688(5) -0.2499(2) 0.0823(11) Uani 1 1 d .
H4 H -0.2394 0.3565 -0.2871 0.099 Uiso 1 1 calc R
C5 C -0.0933(3) 0.4766(4) -0.25991(16) 0.0724(9) Uani 1 1 d .
H5 H -0.1018 0.5367 -0.3042 0.087 Uiso 1 1 calc R
C6 C 0.0017(2) 0.4960(3) -0.20411(14) 0.0553(7) Uani 1 1 d .
H6 H 0.0573 0.5680 -0.2116 0.066 Uiso 1 1 calc R
C11 C 0.3585(2) 0.6410(4) 0.05247(16) 0.0636(8) Uani 1 1 d .
H11A H 0.3885 0.5782 0.0973 0.095 Uiso 1 1 calc R
H11B H 0.3267 0.7466 0.0641 0.095 Uiso 1 1 calc R
H11C H 0.4160 0.6662 0.0282 0.095 Uiso 1 1 calc R
C13 C 0.0120(2) 0.7961(4) -0.07898(16) 0.0636(8) Uani 1 1 d .
H13A H -0.0040 0.9062 -0.0607 0.095 Uiso 1 1 calc R
H13B H -0.0278 0.7081 -0.0602 0.095 Uiso 1 1 calc R
H13C H -0.0097 0.7962 -0.1322 0.095 Uiso 1 1 calc R
Cl1 Cl 0.55084(5) 0.01204(9) 0.11416(4) 0.0620(2) Uani 1 1 d .
Cl2 Cl 0.35896(6) 0.00011(10) 0.34313(4) 0.0681(2) Uani 1 1 d .
N1 N 0.27808(16) 0.3602(3) 0.00037(11) 0.0445(5) Uani 1 1 d .
O1 O 0.19680(19) 0.8824(2) -0.03775(14) 0.0875(8) Uani 1 1 d .

loop_
_atom_site_aniso_label
_atom_site_aniso_U_11
_atom_site_aniso_U_22
_atom_site_aniso_U_33
_atom_site_aniso_U_23
_atom_site_aniso_U_13
_atom_site_aniso_U_12
C15 0.0385(12) 0.0414(14) 0.0414(13) -0.0019(10) 0.0036(10) 0.0034(10)
C20 0.0337(12) 0.0438(14) 0.0465(14) -0.0075(11) 0.0051(10) 0.0039(10)
C19 0.0414(13) 0.0478(15) 0.0453(14) 0.0010(11) -0.0002(11) 0.0053(11)
C18 0.0457(14) 0.0486(15) 0.0439(14) 0.0017(11) 0.0060(11) -0.0042(11)
C17 0.0449(14) 0.0585(17) 0.0524(16) 0.0014(12) 0.0153(12) 0.0051(12)
C16 0.0434(14) 0.0499(16) 0.0520(15) 0.0057(12) 0.0087(11) 0.0129(11)
C14 0.0502(15) 0.0567(17) 0.0494(15) 0.0049(12) 0.0090(12) 0.0146(12)
C10 0.0561(15) 0.0368(14) 0.0434(14) -0.0001(10) 0.0079(12) -0.0014(11)
C7 0.0463(13) 0.0361(13) 0.0348(12) 0.0028(10) 0.0090(10) -0.0005(10)
C8 0.0466(14) 0.0324(13) 0.0407(13) 0.0013(10) 0.0102(10) -0.0029(10)
C9 0.0456(14) 0.0445(15) 0.0400(13) -0.0012(10) 0.0097(10) -0.0020(11)
C1 0.0463(14) 0.0372(14) 0.0391(13) -0.0027(10) 0.0038(10) 0.0034(10)
C2 0.0539(16) 0.0573(17) 0.0593(17) -0.0084(13) 0.0102(13) -0.0105(13)
C3 0.0503(17) 0.077(2) 0.095(3) -0.0288(19) 0.0066(17) -0.0099(15)
C12 0.0680(17) 0.0384(15) 0.0470(15) 0.0009(11) 0.0091(12) -0.0012(13)
C4 0.069(2) 0.079(2) 0.077(2) -0.0276(19) -0.0237(18) 0.0219(19)
C5 0.092(2) 0.063(2) 0.0490(17) -0.0047(14) -0.0079(16) 0.0211(18)
C6 0.0704(18) 0.0477(16) 0.0432(14) 0.0021(12) 0.0052(13) 0.0026(13)
C11 0.0552(17) 0.0633(18) 0.0649(19) -0.0087(15) 0.0005(14) -0.0104(14)
C13 0.0725(19) 0.0530(17) 0.0616(18) -0.0011(13) 0.0092(15) 0.0196(14)
Cl1 0.0477(4) 0.0794(5) 0.0569(4) -0.0093(3) 0.0092(3) 0.0224(3)
Cl2 0.0669(5) 0.0855(6) 0.0512(4) 0.0152(4) 0.0129(3) -0.0009(4)
N1 0.0473(12) 0.0429(12) 0.0399(11) 0.0032(9) 0.0044(9) 0.0060(9)
O1 0.0933(16) 0.0363(12) 0.116(2) 0.0015(11) -0.0061(14) -0.0107(11)

loop_
_atom_type_symbol
_atom_type_description
_atom_type_scat_dispersion_real
_atom_type_scat_dispersion_imag
_atom_type_scat_source
C C 0.0033 0.0016 'International Tables Vol C Tables 4.2.6.8 and 6.1.1.4'
H H 0.0000 0.0000 'International Tables Vol C Tables 4.2.6.8 and 6.1.1.4'
N N 0.0061 0.0033 'International Tables Vol C Tables 4.2.6.8 and 6.1.1.4'
O O 0.0106 0.0060 'International Tables Vol C Tables 4.2.6.8 and 6.1.1.4'
Cl Cl 0.1484 0.1585 'International Tables Vol C Tables 4.2.6.8 and 6.1.1.4'

loop_
_geom_angle_atom_site_label_1
_geom_angle_atom_site_label_2
_geom_angle_atom_site_label_3
_geom_angle
C16 C15 C20 116.7(2)
C16 C15 C14 123.3(2)
C20 C15 C14 120.1(2)
C19 C20 C15 122.8(2)
C19 C20 Cl1 118.01(18)
C15 C20 Cl1 119.22(19)
C18 C19 C20 118.2(2)
C17 C18 C19 121.1(2)
C17 C18 Cl2 119.3(2)
C19 C18 Cl2 119.54(19)
C18 C17 C16 119.4(2)
C17 C16 C15 121.9(2)
N1 C14 C15 114.8(2)
C7 C10 N1 109.2(2)
C10 C7 C8 106.1(2)
C10 C7 C1 124.1(2)
C8 C7 C1 129.4(2)
C9 C8 C7 107.6(2)
C9 C8 C12 123.4(2)
C7 C8 C12 128.8(2)
N1 C9 C8 107.6(2)
N1 C9 C11 121.9(2)
C8 C9 C11 130.5(2)
C2 C1 C6 118.1(2)
C2 C1 C7 120.9(2)
C6 C1 C7 121.0(2)
C1 C2 C3 120.7(3)
C4 C3 C2 120.3(3)
O1 C12 C8 121.3(2)
O1 C12 C13 119.0(2)
C8 C12 C13 119.7(2)
C3 C4 C5 119.8(3)
C4 C5 C6 120.0(3)
C5 C6 C1 121.1(3)
C9 N1 C10 109.42(19)
C9 N1 C14 127.1(2)
C10 N1 C14 123.3(2)

loop_
_geom_bond_atom_site_label_1
_geom_bond_atom_site_label_2
_geom_bond_distance
C15 C16 1.391(3)
C15 C20 1.395(3)
C15 C14 1.513(3)
C20 C19 1.385(3)
C20 Cl1 1.743(2)
C19 C18 1.381(4)
C18 C17 1.378(3)
C18 Cl2 1.741(3)
C17 C16 1.381(3)
C14 N1 1.456(3)
C10 C7 1.361(3)
C10 N1 1.379(3)
C7 C8 1.439(3)
C7 C1 1.484(3)
C8 C9 1.386(3)
C8 C12 1.463(3)
C9 N1 1.361(3)
C9 C11 1.495(3)
C1 C2 1.386(3)
C1 C6 1.386(3)
C2 C3 1.387(4)
C3 C4 1.371(5)
C12 O1 1.221(3)
C12 C13 1.504(4)
C4 C5 1.372(5)
C5 C6 1.384(4)
